data_7061640
loop_
_publ_author_name
'Diniz, Luan F.'
'Carvalho, Paulo S.'
'Gon\,calves, Jos\'e E.'
'Diniz, Renata'
'Fernandes, Christian'

_publ_section_title
;
 Solid-state landscape and biopharmaceutical implications of novel
 metformin-based salts
;
_journal_issue 28
_journal_name_full 'New Journal of Chemistry'
_journal_page_first 13725
_journal_page_last 13737
_journal_paper_doi 10.1039/D2NJ00453D
_journal_volume 46
_journal_year 2022
_chemical_formula_moiety 'C4 H3 O4, C4 H12 N5'
_chemical_formula_sum 'C8 H15 N5 O4'
_chemical_formula_weight 245.25
_chemical_name_systematic 'Metformin maleate'
_space_group_crystal_system monoclinic
_space_group_IT_number 14
_space_group_name_Hall '-P 2yn'
_space_group_name_H-M_alt 'P 1 21/n 1'
_atom_sites_solution_hydrogens mixed
_atom_sites_solution_primary dual
_audit_creation_method SHELXL-2018/3
_audit_update_record
;
2022-06-05 deposited with the CCDC.	2022-06-23 downloaded from the CCDC.
;
_cell_angle_alpha 90
_cell_angle_beta 107.807(8)
_cell_angle_gamma 90
_cell_formula_units_Z 4
_cell_length_a 10.5887(8)
_cell_length_b 8.8945(5)
_cell_length_c 13.6358(9)
_cell_measurement_reflns_used 2340
_cell_measurement_temperature 293(2)
_cell_measurement_theta_max 28.8590
_cell_measurement_theta_min 2.7850
_cell_volume 1222.71(15)
_computing_cell_refinement 'CrysAlisPro 1.171.40.42a (Rigaku OD, 2019)'
_computing_data_collection 'CrysAlisPro 1.171.40.42a (Rigaku OD, 2019)'
_computing_data_reduction 'CrysAlisPro 1.171.40.42a (Rigaku OD, 2019)'
_computing_molecular_graphics 'Olex2 1.3 (Dolomanov et al., 2009)'
_computing_publication_material 'Olex2 1.3 (Dolomanov et al., 2009)'
_computing_structure_refinement 'SHELXL 2018/3 (Sheldrick, 2015)'
_computing_structure_solution 'SHELXT 2014/5 (Sheldrick, 2014)'
_diffrn_ambient_temperature 293(2)
_diffrn_detector 'CCD plate'
_diffrn_detector_area_resol_mean 10.4186
_diffrn_detector_type Atlas
_diffrn_measured_fraction_theta_full 0.999
_diffrn_measured_fraction_theta_max 0.987
_diffrn_measurement_details
;
List of Runs (angles in degrees, time in seconds):

  # Type    Start    End  Width  t~exp~   \w     \q     \k     \f   Frames
#--------------------------------------------------------------------------
  1  \w    -87.00  15.00   1.00    4.50    --  -11.01 -38.00 120.00  102
  2  \w    -80.00  20.00   1.00    4.50    --  -11.01 -77.00  30.00  100
  3  \w    -37.00  54.00   1.00    4.50    --  -11.01  38.00 -60.00   91
  4  \w    -45.00 -15.00   1.00    4.50    --   13.04 135.00  -3.00   30
  5  \w    -13.00  28.00   1.00    4.50    --   13.04  38.00-180.00   41
  6  \w      3.00  28.00   1.00    4.50    --   13.04  77.00 120.00   25
  7  \w    -36.00 -11.00   1.00    4.50    --   13.04 135.00 176.00   25
;
_diffrn_measurement_device 'four-circle diffractometer'
_diffrn_measurement_device_type 'Xcalibur, Atlas, Gemini ultra'
_diffrn_measurement_method '\w scans'
_diffrn_orient_matrix_type 'CrysAlisPro convention (1999,Acta A55,543-557)'
_diffrn_orient_matrix_UB_11 0.0562882000
_diffrn_orient_matrix_UB_12 -0.0065230000
_diffrn_orient_matrix_UB_13 0.0442952000
_diffrn_orient_matrix_UB_21 0.0411477000
_diffrn_orient_matrix_UB_22 -0.0092910000
_diffrn_orient_matrix_UB_23 -0.0319955000
_diffrn_orient_matrix_UB_31 0.0094897000
_diffrn_orient_matrix_UB_32 0.0789125000
_diffrn_orient_matrix_UB_33 -0.0000925000
_diffrn_radiation_monochromator graphite
_diffrn_radiation_probe x-ray
_diffrn_radiation_type 'Mo K\a'
_diffrn_radiation_wavelength 0.71073
_diffrn_reflns_av_R_equivalents 0.0393
_diffrn_reflns_av_unetI/netI 0.0402
_diffrn_reflns_Laue_measured_fraction_full 0.999
_diffrn_reflns_Laue_measured_fraction_max 0.987
_diffrn_reflns_limit_h_max 13
_diffrn_reflns_limit_h_min -13
_diffrn_reflns_limit_k_max 11
_diffrn_reflns_limit_k_min -11
_diffrn_reflns_limit_l_max 17
_diffrn_reflns_limit_l_min -13
_diffrn_reflns_number 9856
_diffrn_reflns_point_group_measured_fraction_full 0.999
_diffrn_reflns_point_group_measured_fraction_max 0.987
_diffrn_reflns_theta_full 25.242
_diffrn_reflns_theta_max 27.475
_diffrn_reflns_theta_min 2.776
_diffrn_source 'fine-focus sealed X-ray tube'
_diffrn_source_type 'Enhance (Mo) X-ray Source'
_exptl_absorpt_coefficient_mu 0.108
_exptl_absorpt_correction_T_max 1.00000
_exptl_absorpt_correction_T_min 0.83746
_exptl_absorpt_correction_type multi-scan
_exptl_absorpt_process_details
;
CrysAlisPro 1.171.40.42a (Rigaku Oxford Diffraction, 2019)
Empirical absorption correction using spherical harmonics,
 implemented in SCALE3 ABSPACK scaling algorithm.
;
_exptl_crystal_colour 'clear light colourless'
_exptl_crystal_colour_lustre clear
_exptl_crystal_colour_modifier light
_exptl_crystal_colour_primary colourless
_exptl_crystal_density_diffrn 1.332
_exptl_crystal_description block
_exptl_crystal_F_000 520
_exptl_crystal_size_max 0.66
_exptl_crystal_size_mid 0.47
_exptl_crystal_size_min 0.21
_refine_diff_density_max 0.213
_refine_diff_density_min -0.205
_refine_diff_density_rms 0.040
_refine_ls_extinction_coef 0.082(4)
_refine_ls_extinction_expression Fc^*^=kFc[1+0.001xFc^2^\l^3^/sin(2\q)]^-1/4^
_refine_ls_extinction_method 'SHELXL-2018/3 (Sheldrick 2018)'
_refine_ls_goodness_of_fit_ref 1.028
_refine_ls_hydrogen_treatment mixed
_refine_ls_matrix_type full
_refine_ls_number_parameters 212
_refine_ls_number_reflns 2759
_refine_ls_number_restraints 0
_refine_ls_restrained_S_all 1.028
_refine_ls_R_factor_all 0.0769
_refine_ls_R_factor_gt 0.0469
_refine_ls_shift/su_max 0.000
_refine_ls_shift/su_mean 0.000
_refine_ls_structure_factor_coef Fsqd
_refine_ls_weighting_details 'w=1/[\s^2^(Fo^2^)+(0.0465P)^2^+0.4228P] where P=(Fo^2^+2Fc^2^)/3'
_refine_ls_weighting_scheme calc
_refine_ls_wR_factor_gt 0.1051
_refine_ls_wR_factor_ref 0.1243
_reflns_Friedel_coverage 0.000
_reflns_number_gt 1858
_reflns_number_total 2759
_reflns_threshold_expression 'I > 2\s(I)'
_cod_data_source_file d2nj00453d2.cif
_cod_data_source_block shelx
_cod_depositor_comments 'Adding full bibliography for 7061640--7061642.cif.'
_cod_database_code 7061640
_shelx_shelxl_version_number 2018/3
_shelx_space_group_comment
;
The symmetry employed for this shelxl refinement is uniquely defined
by the following loop, which should always be used as a source of
symmetry information in preference to the above space-group names.
They are only intended as comments.
;
_shelx_estimated_absorpt_t_max 0.978
_shelx_estimated_absorpt_t_min 0.932
_reflns_odcompleteness_completeness 99.81
_reflns_odcompleteness_iscentric 1
_reflns_odcompleteness_theta 26.32
_olex2_refinement_description
;
1. Fixed Uiso
 At 1.5 times of:
  All O(H) groups
2.a Idealised tetrahedral OH refined as rotating group:
 O3(H3)
;
_olex2_submission_special_instructions 'No special instructions were received'
_oxdiff_exptl_absorpt_empirical_details
;
Empirical correction (ABSPACK) includes:
- Absorption correction using spherical harmonics
- Frame scaling
;
_oxdiff_exptl_absorpt_empirical_full_max 1.381
_oxdiff_exptl_absorpt_empirical_full_min 0.846

loop_
_space_group_symop_operation_xyz
'x, y, z'
'-x+1/2, y+1/2, -z+1/2'
'-x, -y, -z'
'x-1/2, -y-1/2, z-1/2'

loop_
_atom_site_label
_atom_site_type_symbol
_atom_site_fract_x
_atom_site_fract_y
_atom_site_fract_z
_atom_site_U_iso_or_equiv
_atom_site_adp_type
_atom_site_occupancy
_atom_site_site_symmetry_order
_atom_site_calc_flag
_atom_site_refinement_flags_posn
_atom_site_refinement_flags_adp
_atom_site_refinement_flags_occupancy
_atom_site_disorder_assembly
_atom_site_disorder_group
O2 O 0.65287(13) 0.16583(14) 0.28815(10) 0.0430(4) Uani 1 1 d . . . . .
N4 N 0.60835(16) 0.86518(19) 0.18411(13) 0.0390(4) Uani 1 1 d . . . . .
O3 O 0.55404(18) 0.30038(19) 0.56156(12) 0.0649(5) Uani 1 1 d . . . . .
H3 H 0.560189 0.304231 0.503113 0.097 Uiso 1 1 calc R U . . .
N3 N 0.48813(16) 0.66282(16) 0.09217(11) 0.0377(4) Uani 1 1 d . . . . .
N2 N 0.54865(18) 0.41820(17) 0.13284(14) 0.0430(5) Uani 1 1 d . . . . .
N5 N 0.39665(15) 0.90029(16) 0.07685(12) 0.0377(4) Uani 1 1 d . . . . .
O1 O 0.5780(2) 0.30831(17) 0.39018(12) 0.0720(6) Uani 1 1 d . . . . .
N1 N 0.5358(2) 0.5743(2) 0.26157(13) 0.0478(5) Uani 1 1 d . . . . .
C2 C 0.49644(18) 0.80899(19) 0.12084(12) 0.0315(4) Uani 1 1 d . . . . .
C1 C 0.52503(18) 0.55519(19) 0.16258(13) 0.0338(4) Uani 1 1 d . . . . .
C5 C 0.63201(19) 0.1908(2) 0.37159(14) 0.0363(4) Uani 1 1 d . . . . .
O4 O 0.6047(2) 0.1455(2) 0.69092(14) 0.0925(7) Uani 1 1 d . . . . .
C3 C 0.4051(3) 1.0613(2) 0.0956(2) 0.0496(6) Uani 1 1 d . . . . .
C8 C 0.6059(2) 0.1772(3) 0.60496(17) 0.0519(6) Uani 1 1 d . . . . .
C6 C 0.6780(3) 0.0767(2) 0.45427(17) 0.0540(6) Uani 1 1 d . . . . .
C7 C 0.6690(3) 0.0732(3) 0.54921(19) 0.0622(7) Uani 1 1 d . . . . .
C4 C 0.2657(3) 0.8423(3) 0.0227(3) 0.0754(9) Uani 1 1 d . . . . .
H1A H 0.507(2) 0.660(3) 0.2821(17) 0.052(6) Uiso 1 1 d . . . . .
H1B H 0.547(2) 0.495(3) 0.3017(18) 0.052(6) Uiso 1 1 d . . . . .
H2A H 0.5642(19) 0.344(2) 0.1765(16) 0.039(5) Uiso 1 1 d . . . . .
H2B H 0.535(2) 0.401(2) 0.067(2) 0.055(7) Uiso 1 1 d . . . . .
H4A H 0.676(2) 0.802(2) 0.2065(16) 0.047(6) Uiso 1 1 d . . . . .
H4B H 0.618(2) 0.958(3) 0.2117(16) 0.051(6) Uiso 1 1 d . . . . .
H3A H 0.343(3) 1.111(3) 0.040(2) 0.071(7) Uiso 1 1 d . . . . .
H3B H 0.391(2) 1.079(3) 0.160(2) 0.057(7) Uiso 1 1 d . . . . .
H3C H 0.490(3) 1.095(3) 0.098(2) 0.073(8) Uiso 1 1 d . . . . .
H4C H 0.263(3) 0.742(4) 0.011(2) 0.098(10) Uiso 1 1 d . . . . .
H4D H 0.232(4) 0.895(5) -0.035(3) 0.144(16) Uiso 1 1 d . . . . .
H4E H 0.196(6) 0.875(5) 0.058(4) 0.19(2) Uiso 1 1 d . . . . .
H6 H 0.723(2) -0.004(3) 0.4343(18) 0.070(7) Uiso 1 1 d . . . . .
H7 H 0.706(3) -0.007(3) 0.589(2) 0.084(8) Uiso 1 1 d . . . . .

loop_
_atom_site_aniso_label
_atom_site_aniso_U_11
_atom_site_aniso_U_22
_atom_site_aniso_U_33
_atom_site_aniso_U_23
_atom_site_aniso_U_13
_atom_site_aniso_U_12
O2 0.0548(8) 0.0412(8) 0.0332(7) -0.0019(5) 0.0138(6) -0.0065(6)
N4 0.0394(9) 0.0310(9) 0.0409(9) -0.0065(7) 0.0040(7) 0.0040(8)
O3 0.0907(13) 0.0607(10) 0.0521(10) 0.0042(8) 0.0351(9) 0.0310(9)
N3 0.0574(10) 0.0251(7) 0.0255(8) -0.0011(6) 0.0054(7) 0.0033(7)
N2 0.0727(13) 0.0247(8) 0.0277(9) 0.0007(7) 0.0097(8) 0.0050(8)
N5 0.0415(9) 0.0260(7) 0.0384(9) 0.0001(6) 0.0015(7) 0.0003(7)
O1 0.1261(16) 0.0466(9) 0.0517(10) 0.0166(7) 0.0396(10) 0.0387(10)
N1 0.0828(14) 0.0331(9) 0.0305(9) 0.0027(7) 0.0216(9) 0.0098(9)
C2 0.0433(10) 0.0280(9) 0.0229(8) 0.0008(7) 0.0096(7) 0.0015(8)
C1 0.0425(10) 0.0285(9) 0.0279(9) -0.0019(7) 0.0070(7) -0.0004(8)
C5 0.0418(10) 0.0303(9) 0.0367(10) 0.0015(8) 0.0117(8) -0.0030(8)
O4 0.154(2) 0.0895(14) 0.0565(11) 0.0161(10) 0.0648(13) 0.0359(13)
C3 0.0558(15) 0.0291(10) 0.0549(15) 0.0010(9) 0.0035(11) 0.0072(10)
C8 0.0647(14) 0.0546(13) 0.0436(12) 0.0020(10) 0.0270(11) 0.0090(11)
C6 0.0808(16) 0.0418(11) 0.0499(13) 0.0119(9) 0.0356(12) 0.0271(11)
C7 0.0944(19) 0.0507(13) 0.0517(14) 0.0193(11) 0.0377(13) 0.0335(13)
C4 0.0523(15) 0.0460(14) 0.100(2) -0.0027(15) -0.0184(15) -0.0025(12)

loop_
_atom_type_symbol
_atom_type_description
_atom_type_scat_dispersion_real
_atom_type_scat_dispersion_imag
_atom_type_scat_source
C C 0.0033 0.0016 'International Tables Vol C Tables 4.2.6.8 and 6.1.1.4'
H H 0.0000 0.0000 'International Tables Vol C Tables 4.2.6.8 and 6.1.1.4'
N N 0.0061 0.0033 'International Tables Vol C Tables 4.2.6.8 and 6.1.1.4'
O O 0.0106 0.0060 'International Tables Vol C Tables 4.2.6.8 and 6.1.1.4'

loop_
_geom_angle_atom_site_label_1
_geom_angle_atom_site_label_2
_geom_angle_atom_site_label_3
_geom_angle
_geom_angle_site_symmetry_1
_geom_angle_site_symmetry_3
_geom_angle_publ_flag
C2 N4 H4A 116.9(14) . . ?
C2 N4 H4B 125.6(14) . . ?
H4A N4 H4B 117(2) . . ?
C8 O3 H3 109.5 . . ?
C1 N3 C2 120.37(15) . . ?
C1 N2 H2A 120.0(13) . . ?
C1 N2 H2B 118.7(15) . . ?
H2A N2 H2B 121(2) . . ?
C2 N5 C3 121.88(17) . . ?
C2 N5 C4 121.25(18) . . ?
C4 N5 C3 115.97(19) . . ?
C1 N1 H1A 119.6(14) . . ?
C1 N1 H1B 118.8(14) . . ?
H1A N1 H1B 119(2) . . ?
N4 C2 N3 120.96(16) . . ?
N5 C2 N4 119.52(16) . . ?
N5 C2 N3 119.14(16) . . ?
N3 C1 N2 118.74(16) . . ?
N3 C1 N1 123.82(16) . . ?
N1 C1 N2 117.40(17) . . ?
O2 C5 O1 123.62(17) . . ?
O2 C5 C6 117.63(17) . . ?
O1 C5 C6 118.72(17) . . ?
N5 C3 H3A 109.4(15) . . ?
N5 C3 H3B 108.1(14) . . ?
N5 C3 H3C 109.2(16) . . ?
H3A C3 H3B 113(2) . . ?
H3A C3 H3C 107(2) . . ?
H3B C3 H3C 110(2) . . ?
O3 C8 C7 119.50(19) . . ?
O4 C8 O3 121.0(2) . . ?
O4 C8 C7 119.5(2) . . ?
C5 C6 H6 112.1(15) . . ?
C7 C6 C5 130.7(2) . . ?
C7 C6 H6 117.1(15) . . ?
C8 C7 H7 111.7(18) . . ?
C6 C7 C8 131.7(2) . . ?
C6 C7 H7 116.6(18) . . ?
N5 C4 H4C 114(2) . . ?
N5 C4 H4D 109(3) . . ?
N5 C4 H4E 112(3) . . ?
H4C C4 H4D 113(3) . . ?
H4C C4 H4E 111(3) . . ?
H4D C4 H4E 96(4) . . ?

loop_
_geom_bond_atom_site_label_1
_geom_bond_atom_site_label_2
_geom_bond_distance
_geom_bond_site_symmetry_2
_geom_bond_publ_flag
O2 C5 1.244(2) . ?
N4 C2 1.332(2) . ?
N4 H4A 0.89(2) . ?
N4 H4B 0.90(2) . ?
O3 H3 0.8200 . ?
O3 C8 1.286(3) . ?
N3 C2 1.353(2) . ?
N3 C1 1.327(2) . ?
N2 C1 1.332(2) . ?
N2 H2A 0.87(2) . ?
N2 H2B 0.88(2) . ?
N5 C2 1.322(2) . ?
N5 C3 1.453(2) . ?
N5 C4 1.452(3) . ?
O1 C5 1.254(2) . ?
N1 C1 1.330(2) . ?
N1 H1A 0.89(2) . ?
N1 H1B 0.88(2) . ?
C5 C6 1.484(3) . ?
O4 C8 1.209(3) . ?
C3 H3A 0.95(3) . ?
C3 H3B 0.95(2) . ?
C3 H3C 0.94(3) . ?
C8 C7 1.480(3) . ?
C6 C7 1.327(3) . ?
C6 H6 0.94(3) . ?
C7 H7 0.91(3) . ?
C4 H4C 0.90(3) . ?
C4 H4D 0.89(4) . ?
C4 H4E 1.04(6) . ?

loop_
_geom_torsion_atom_site_label_1
_geom_torsion_atom_site_label_2
_geom_torsion_atom_site_label_3
_geom_torsion_atom_site_label_4
_geom_torsion
_geom_torsion_site_symmetry_1
_geom_torsion_site_symmetry_2
_geom_torsion_site_symmetry_3
_geom_torsion_site_symmetry_4
_geom_torsion_publ_flag
O2 C5 C6 C7 -179.7(3) . . . . ?
O3 C8 C7 C6 -4.5(5) . . . . ?
O1 C5 C6 C7 2.2(4) . . . . ?
C2 N3 C1 N2 -162.77(18) . . . . ?
C2 N3 C1 N1 19.6(3) . . . . ?
C1 N3 C2 N4 51.1(3) . . . . ?
C1 N3 C2 N5 -136.06(18) . . . . ?
C5 C6 C7 C8 2.9(5) . . . . ?
O4 C8 C7 C6 176.1(3) . . . . ?
C3 N5 C2 N4 -0.1(3) . . . . ?
C3 N5 C2 N3 -173.03(19) . . . . ?
C4 N5 C2 N4 -168.8(2) . . . . ?
C4 N5 C2 N3 18.3(3) . . . . ?
